data_1506887
loop_
_publ_author_name
'Ma, Bao-Qing'
'Vieira Ferreira, Luis F.'
'Coppens, Philip'

_publ_section_title
;
 Structure and photoluminescence of a benzil nanocolumn in a
 C-methylcalix[4]resorcinarene-based framework.
;
_journal_issue 7
_journal_name_full 'Organic letters'
_journal_page_first 1087
_journal_page_last 1090
_journal_paper_doi 10.1021/ol036249d
_journal_volume 6
_journal_year 2004
_chemical_formula_sum 'C88 H80 N8 O12'
_chemical_formula_weight 1441.60
_chemical_name_systematic
; 
 ? 
;
_space_group_IT_number 2
_symmetry_cell_setting triclinic
_symmetry_space_group_name_Hall '-P 1'
_symmetry_space_group_name_H-M 'P -1'
_atom_sites_solution_hydrogens geom
_atom_sites_solution_primary direct
_atom_sites_solution_secondary difmap
_audit_creation_method SHELXL-97
_cell_angle_alpha 111.443(4)
_cell_angle_beta 95.318(3)
_cell_angle_gamma 90.261(3)
_cell_formula_units_Z 2
_cell_length_a 14.9262(15)
_cell_length_b 15.3584(10)
_cell_length_c 17.1309(13)
_cell_measurement_temperature 90(1)
_cell_volume 3636.4(5)
_computing_cell_refinement SMART
_computing_data_collection SMART
_computing_data_reduction SAINT
_computing_molecular_graphics XP
_computing_publication_material XCIF
_computing_structure_refinement 'SHELXL-97 (Sheldrick, 1997)'
_computing_structure_solution 'SHELXS-97 (Sheldrick, 1990)'
_diffrn_ambient_temperature 90(1)
_diffrn_measured_fraction_theta_full 0.871
_diffrn_measured_fraction_theta_max 0.871
_diffrn_radiation_monochromator graphite
_diffrn_radiation_source 'fine-focus sealed tube'
_diffrn_radiation_type MoK\a
_diffrn_radiation_wavelength 0.71073
_diffrn_reflns_av_R_equivalents 0.0612
_diffrn_reflns_av_sigmaI/netI 0.0920
_diffrn_reflns_limit_h_max 19
_diffrn_reflns_limit_h_min -21
_diffrn_reflns_limit_k_max 21
_diffrn_reflns_limit_k_min -21
_diffrn_reflns_limit_l_max 24
_diffrn_reflns_limit_l_min -24
_diffrn_reflns_number 48602
_diffrn_reflns_theta_full 30.98
_diffrn_reflns_theta_max 30.98
_diffrn_reflns_theta_min 1.28
_exptl_absorpt_coefficient_mu 0.088
_exptl_crystal_colour 'light orange'
_exptl_crystal_density_diffrn 1.317
_exptl_crystal_density_method 'not measured'
_exptl_crystal_description prismatic
_exptl_crystal_F_000 1520
_exptl_crystal_size_max 0.26
_exptl_crystal_size_mid 0.18
_exptl_crystal_size_min 0.10
_refine_diff_density_max 0.328
_refine_diff_density_min -0.301
_refine_diff_density_rms 0.055
_refine_ls_extinction_coef 0.0112(4)
_refine_ls_extinction_expression Fc^*^=kFc[1+0.001xFc^2^\l^3^/sin(2\q)]^-1/4^
_refine_ls_extinction_method SHELXL
_refine_ls_goodness_of_fit_ref 0.917
_refine_ls_hydrogen_treatment mixed
_refine_ls_matrix_type full
_refine_ls_number_parameters 1294
_refine_ls_number_reflns 20192
_refine_ls_number_restraints 1
_refine_ls_restrained_S_all 0.917
_refine_ls_R_factor_all 0.0973
_refine_ls_R_factor_gt 0.0465
_refine_ls_shift/su_max 0.001
_refine_ls_shift/su_mean 0.000
_refine_ls_structure_factor_coef Fsqd
_refine_ls_weighting_details 'calc w=1/[\s^2^(Fo^2^)+(0.0471P)^2^+0.0000P] where P=(Fo^2^+2Fc^2^)/3'
_refine_ls_weighting_scheme calc
_refine_ls_wR_factor_gt 0.0936
_refine_ls_wR_factor_ref 0.1094
_reflns_number_gt 11599
_reflns_number_total 20192
_reflns_threshold_expression >2sigma(I)
_cod_data_source_file ol036249dsi20031117_053052.cif
_cod_data_source_block p-1
_cod_original_sg_symbol_H-M P-1
_cod_database_code 1506887

loop_
_symmetry_equiv_pos_as_xyz
'x, y, z'
'-x, -y, -z'

loop_
_atom_site_label
_atom_site_type_symbol
_atom_site_fract_x
_atom_site_fract_y
_atom_site_fract_z
_atom_site_U_iso_or_equiv
_atom_site_adp_type
_atom_site_occupancy
_atom_site_symmetry_multiplicity
_atom_site_calc_flag
_atom_site_refinement_flags
O1 O 0.23735(8) -0.66030(8) 0.87006(7) 0.0217(2) Uani 1 1 d .
O2 O 0.45582(8) -0.68724(8) 0.68530(8) 0.0251(3) Uani 1 1 d .
O3 O 0.51704(7) -0.77250(8) 0.52544(7) 0.0230(2) Uani 1 1 d D
O4 O 0.29841(8) -0.76753(8) 0.30190(7) 0.0234(3) Uani 1 1 d .
O5 O 0.14625(8) -0.67023(8) 0.36047(8) 0.0274(3) Uani 1 1 d .
O6 O -0.06851(8) -0.60711(8) 0.55407(7) 0.0246(3) Uani 1 1 d .
O7 O -0.14298(7) -0.65311(8) 0.68402(7) 0.0218(2) Uani 1 1 d .
O8 O 0.06521(7) -0.70393(7) 0.89422(6) 0.0197(2) Uani 1 1 d .
O9 O 0.96259(8) 0.22584(8) 0.17268(8) 0.0348(3) Uani 1 1 d .
O10 O 0.77656(8) 0.13404(9) 0.07919(7) 0.0357(3) Uani 1 1 d .
O11 O 0.52871(8) -0.04765(9) -0.18146(8) 0.0345(3) Uani 1 1 d .
O12 O 0.57196(8) 0.08183(8) 0.00932(7) 0.0288(3) Uani 1 1 d .
C1 C 0.23595(10) -0.80704(10) 0.74937(9) 0.0155(3) Uani 1 1 d .
C2 C 0.27089(10) -0.71699(10) 0.79729(9) 0.0176(3) Uani 1 1 d .
C3 C 0.34357(10) -0.67960(11) 0.77395(10) 0.0191(3) Uani 1 1 d .
C4 C 0.38472(10) -0.73171(11) 0.70320(9) 0.0188(3) Uani 1 1 d .
C5 C 0.35418(10) -0.82350(10) 0.65481(9) 0.0166(3) Uani 1 1 d .
C6 C 0.27974(10) -0.85769(10) 0.67924(9) 0.0161(3) Uani 1 1 d .
C7 C 0.40022(10) -0.88151(11) 0.57782(9) 0.0182(3) Uani 1 1 d .
C8 C 0.38473(12) -0.98722(11) 0.55335(11) 0.0221(3) Uani 1 1 d .
C9 C 0.37432(10) -0.85113(10) 0.50360(9) 0.0177(3) Uani 1 1 d .
C10 C 0.43471(10) -0.79929(11) 0.47833(9) 0.0193(3) Uani 1 1 d .
C11 C 0.41133(10) -0.77368(11) 0.40970(10) 0.0198(3) Uani 1 1 d .
C12 C 0.32512(10) -0.79565(11) 0.36735(9) 0.0191(3) Uani 1 1 d .
C13 C 0.26170(10) -0.84439(10) 0.39257(9) 0.0173(3) Uani 1 1 d .
C14 C 0.28843(10) -0.87070(10) 0.46025(9) 0.0176(3) Uani 1 1 d .
C15 C 0.16574(10) -0.86500(10) 0.34889(9) 0.0180(3) Uani 1 1 d .
C16 C 0.13648(11) -0.96812(11) 0.32214(11) 0.0218(3) Uani 1 1 d .
C17 C 0.10084(10) -0.79815(10) 0.40250(9) 0.0168(3) Uani 1 1 d .
C18 C 0.09589(10) -0.70585(11) 0.40615(10) 0.0198(3) Uani 1 1 d .
C19 C 0.03818(11) -0.64432(11) 0.45645(10) 0.0214(3) Uani 1 1 d .
C20 C -0.01453(10) -0.67326(10) 0.50517(9) 0.0185(3) Uani 1 1 d .
C21 C -0.01416(10) -0.76552(10) 0.50228(9) 0.0159(3) Uani 1 1 d .
C22 C 0.04470(10) -0.82494(11) 0.45093(9) 0.0164(3) Uani 1 1 d .
C23 C -0.07637(10) -0.79808(10) 0.55274(9) 0.0162(3) Uani 1 1 d .
C24 C -0.10515(11) -0.90166(11) 0.51267(10) 0.0199(3) Uani 1 1 d .
C25 C -0.03834(9) -0.77211(10) 0.64400(9) 0.0156(3) Uani 1 1 d .
C26 C -0.07574(10) -0.70157(10) 0.70814(9) 0.0175(3) Uani 1 1 d .
C27 C -0.04332(10) -0.67939(11) 0.79205(9) 0.0175(3) Uani 1 1 d .
C28 C 0.02848(10) -0.72720(10) 0.81247(9) 0.0167(3) Uani 1 1 d .
C29 C 0.06922(10) -0.79646(10) 0.74992(9) 0.0155(3) Uani 1 1 d .
C30 C 0.03438(10) -0.81711(10) 0.66691(9) 0.0160(3) Uani 1 1 d .
C31 C 0.15173(10) -0.84530(10) 0.77126(9) 0.0158(3) Uani 1 1 d .
C32 C 0.13896(11) -0.95147(11) 0.73196(10) 0.0188(3) Uani 1 1 d .
C33 C 0.98714(11) -0.62509(12) 0.08921(10) 0.0237(4) Uani 1 1 d .
C34 C 0.90424(11) -0.55095(12) 0.02779(11) 0.0252(4) Uani 1 1 d .
C35 C 0.89549(11) -0.51029(12) 0.11096(10) 0.0237(4) Uani 1 1 d .
C36 C 0.96982(11) -0.53321(12) 0.24160(10) 0.0232(4) Uani 1 1 d .
C37 C 0.88864(10) -0.50919(11) 0.28995(9) 0.0204(3) Uani 1 1 d .
C38 C 0.84319(12) -0.57815(12) 0.30613(11) 0.0272(4) Uani 1 1 d .
C39 C 0.77254(12) -0.55724(12) 0.35610(11) 0.0288(4) Uani 1 1 d .
C40 C 0.74620(11) -0.46548(11) 0.39152(9) 0.0206(3) Uani 1 1 d .
C41 C 0.78998(11) -0.39644(11) 0.37356(10) 0.0221(3) Uani 1 1 d .
C42 C 0.86041(11) -0.41799(11) 0.32316(10) 0.0230(3) Uani 1 1 d .
C43 C 0.67277(12) -0.43949(12) 0.44995(11) 0.0258(4) Uani 1 1 d .
C44 C 0.71998(11) -0.52178(12) 0.55011(10) 0.0247(4) Uani 1 1 d .
C45 C 0.68520(11) -0.59498(12) 0.56439(10) 0.0240(4) Uani 1 1 d .
C46 C 0.59250(11) -0.57163(12) 0.47196(10) 0.0239(4) Uani 1 1 d .
C47 C 0.69038(12) -0.57960(12) -0.19710(10) 0.0254(4) Uani 1 1 d .
C48 C 0.75870(12) -0.44623(13) -0.15254(12) 0.0326(4) Uani 1 1 d .
C49 C 0.68077(12) -0.43443(13) -0.11643(13) 0.0339(4) Uani 1 1 d .
C50 C 0.55537(11) -0.54744(12) -0.11863(10) 0.0216(3) Uani 1 1 d .
C51 C 0.57513(10) -0.58618(11) -0.05003(9) 0.0193(3) Uani 1 1 d .
C52 C 0.52257(11) -0.66062(11) -0.04938(10) 0.0226(3) Uani 1 1 d .
C53 C 0.53802(11) -0.69547(11) 0.01441(10) 0.0238(4) Uani 1 1 d .
C54 C 0.60667(10) -0.65596(11) 0.07894(10) 0.0210(3) Uani 1 1 d .
C55 C 0.65955(11) -0.58201(12) 0.07805(10) 0.0236(4) Uani 1 1 d .
C56 C 0.64393(11) -0.54687(12) 0.01431(10) 0.0229(3) Uani 1 1 d .
C57 C 0.62145(12) -0.69134(13) 0.14993(11) 0.0255(4) Uani 1 1 d .
C58 C 0.48678(11) -0.72137(13) 0.21477(11) 0.0256(4) Uani 1 1 d .
C59 C 0.45154(12) -0.58178(13) 0.28671(11) 0.0270(4) Uani 1 1 d .
C60 C 0.52657(12) -0.57365(12) 0.25108(10) 0.0247(4) Uani 1 1 d .
C61 C 0.92068(12) -0.02547(12) 0.08568(10) 0.0261(4) Uani 1 1 d .
C62 C 0.96556(13) -0.10871(13) 0.06164(11) 0.0292(4) Uani 1 1 d .
C63 C 1.05841(12) -0.10702(13) 0.07032(11) 0.0300(4) Uani 1 1 d .
C64 C 1.10713(13) -0.02245(13) 0.10248(12) 0.0332(4) Uani 1 1 d .
C65 C 1.06308(12) 0.06081(13) 0.12694(11) 0.0293(4) Uani 1 1 d .
C66 C 0.96929(11) 0.05953(11) 0.11892(10) 0.0234(4) Uani 1 1 d .
C67 C 0.92353(11) 0.14910(12) 0.14804(10) 0.0254(4) Uani 1 1 d .
C68 C 0.82107(12) 0.14602(11) 0.14626(11) 0.0259(4) Uani 1 1 d .
C69 C 0.78095(11) 0.15970(11) 0.22527(10) 0.0222(3) Uani 1 1 d .
C70 C 0.68948(11) 0.13613(11) 0.22105(11) 0.0245(4) Uani 1 1 d .
C71 C 0.65006(12) 0.14738(12) 0.29341(11) 0.0270(4) Uani 1 1 d .
C72 C 0.69997(12) 0.18540(12) 0.37100(11) 0.0271(4) Uani 1 1 d .
C73 C 0.78991(12) 0.21015(12) 0.37580(11) 0.0256(4) Uani 1 1 d .
C74 C 0.83158(11) 0.19500(11) 0.30374(10) 0.0229(3) Uani 1 1 d .
C75 C 0.61941(13) 0.06133(13) -0.25358(12) 0.0322(4) Uani 1 1 d .
C76 C 0.66693(14) 0.11608(14) -0.28501(14) 0.0385(5) Uani 1 1 d .
C77 C 0.72757(13) 0.18534(13) -0.23135(14) 0.0374(5) Uani 1 1 d .
C78 C 0.73914(13) 0.20165(13) -0.14631(14) 0.0352(4) Uani 1 1 d .
C79 C 0.69190(11) 0.14707(12) -0.11365(12) 0.0287(4) Uani 1 1 d .
C80 C 0.63213(11) 0.07631(11) -0.16770(11) 0.0245(4) Uani 1 1 d .
C81 C 0.58494(11) 0.01246(11) -0.13704(11) 0.0255(4) Uani 1 1 d .
C82 C 0.60234(10) 0.01778(11) -0.04608(10) 0.0230(3) Uani 1 1 d .
C83 C 0.64873(10) -0.06108(11) -0.03219(10) 0.0225(3) Uani 1 1 d .
C84 C 0.64257(11) -0.07629(12) 0.04270(11) 0.0254(4) Uani 1 1 d .
C85 C 0.68724(12) -0.14910(12) 0.05613(12) 0.0288(4) Uani 1 1 d .
C86 C 0.73887(12) -0.20599(12) -0.00425(12) 0.0305(4) Uani 1 1 d .
C87 C 0.74469(12) -0.19197(12) -0.07910(12) 0.0305(4) Uani 1 1 d .
C88 C 0.69866(11) -0.11995(12) -0.09331(11) 0.0261(4) Uani 1 1 d .
N1 N 0.96189(9) -0.62366(10) 0.01380(8) 0.0257(3) Uani 1 1 d .
N2 N 0.94861(8) -0.55798(9) 0.15023(8) 0.0205(3) Uani 1 1 d .
N3 N 0.60412(9) -0.62654(9) 0.51525(8) 0.0226(3) Uani 1 1 d .
N4 N 0.65994(9) -0.50644(9) 0.49094(8) 0.0223(3) Uani 1 1 d .
N5 N 0.76499(9) -0.53782(10) -0.20310(9) 0.0265(3) Uani 1 1 d .
N6 N 0.63748(9) -0.52001(9) -0.14514(8) 0.0199(3) Uani 1 1 d .
N7 N 0.42667(9) -0.67482(10) 0.26422(9) 0.0270(3) Uani 1 1 d .
N8 N 0.54868(9) -0.66347(9) 0.20521(8) 0.0227(3) Uani 1 1 d .
H8B H 0.3206(12) -1.0107(11) 0.5327(10) 0.023(4) Uiso 1 1 d .
H7A H 0.4641(11) -0.8679(10) 0.5929(9) 0.015(4) Uiso 1 1 d .
H27A H -0.0681(11) -0.6302(11) 0.8375(10) 0.018(4) Uiso 1 1 d .
H16C H 0.0741(12) -0.9797(12) 0.2954(11) 0.028(5) Uiso 1 1 d .
H23A H -0.1324(10) -0.7649(10) 0.5539(9) 0.011(4) Uiso 1 1 d .
H16B H 0.1768(11) -1.0074(11) 0.2830(10) 0.025(4) Uiso 1 1 d .
H8 H 0.0225(16) -0.6717(17) 0.9308(15) 0.077(8) Uiso 1 1 d .
H65A H 1.0963(12) 0.1228(12) 0.1511(11) 0.029(5) Uiso 1 1 d .
H6A H 0.2569(10) -0.9211(11) 0.6453(9) 0.014(4) Uiso 1 1 d .
H46A H 0.5441(12) -0.5743(11) 0.4335(11) 0.025(5) Uiso 1 1 d .
H24B H -0.1318(10) -0.9188(10) 0.4543(10) 0.018(4) Uiso 1 1 d .
H16A H 0.1382(11) -0.9892(11) 0.3725(10) 0.023(4) Uiso 1 1 d .
H14A H 0.2443(10) -0.9046(11) 0.4778(9) 0.017(4) Uiso 1 1 d .
H30A H 0.0630(10) -0.8654(10) 0.6219(9) 0.010(4) Uiso 1 1 d .
H74A H 0.8973(12) 0.2081(11) 0.3061(10) 0.029(5) Uiso 1 1 d .
H8A H 0.4175(12) -1.0188(12) 0.5084(11) 0.032(5) Uiso 1 1 d .
H75A H 0.5759(13) 0.0106(13) -0.2905(12) 0.040(5) Uiso 1 1 d .
H31A H 0.1584(10) -0.8294(10) 0.8283(10) 0.014(4) Uiso 1 1 d .
H32C H 0.1917(11) -0.9802(11) 0.7471(10) 0.022(4) Uiso 1 1 d .
H32B H 0.1277(10) -0.9736(11) 0.6681(10) 0.020(4) Uiso 1 1 d .
H19A H 0.0384(11) -0.5803(12) 0.4590(10) 0.025(4) Uiso 1 1 d .
H15A H 0.1661(10) -0.8526(10) 0.2955(10) 0.016(4) Uiso 1 1 d .
H32A H 0.0868(11) -0.9735(11) 0.7530(10) 0.022(4) Uiso 1 1 d .
H53A H 0.4984(11) -0.7484(12) 0.0147(10) 0.025(4) Uiso 1 1 d .
H88A H 0.7019(10) -0.1089(11) -0.1470(10) 0.020(4) Uiso 1 1 d .
H52A H 0.4752(12) -0.6900(12) -0.0962(11) 0.027(5) Uiso 1 1 d .
H22A H 0.0471(10) -0.8884(11) 0.4486(9) 0.016(4) Uiso 1 1 d .
H56A H 0.6817(11) -0.4951(11) 0.0144(10) 0.023(4) Uiso 1 1 d .
H70A H 0.6540(12) 0.1127(12) 0.1659(11) 0.031(5) Uiso 1 1 d .
H36A H 1.0011(11) -0.5886(12) 0.2494(10) 0.026(5) Uiso 1 1 d .
H57A H 0.6781(12) -0.6640(12) 0.1850(11) 0.028(5) Uiso 1 1 d .
H84A H 0.6042(11) -0.0329(11) 0.0862(10) 0.023(4) Uiso 1 1 d .
H11A H 0.4507(11) -0.7388(11) 0.3921(10) 0.023(4) Uiso 1 1 d .
H59A H 0.4186(12) -0.5364(13) 0.3216(11) 0.035(5) Uiso 1 1 d .
H72A H 0.6706(12) 0.1951(12) 0.4258(11) 0.033(5) Uiso 1 1 d .
H77A H 0.7610(13) 0.2211(13) -0.2567(12) 0.041(5) Uiso 1 1 d .
H50A H 0.5231(11) -0.5947(11) -0.1688(10) 0.023(4) Uiso 1 1 d .
H24A H -0.1503(11) -0.9183(10) 0.5430(10) 0.017(4) Uiso 1 1 d .
H44A H 0.7744(12) -0.4876(12) 0.5723(11) 0.031(5) Uiso 1 1 d .
H45A H 0.7087(11) -0.6254(12) 0.6010(11) 0.027(5) Uiso 1 1 d .
H3A H 0.3627(11) -0.6187(12) 0.8015(10) 0.022(4) Uiso 1 1 d .
H43B H 0.6895(11) -0.3799(12) 0.4922(10) 0.022(4) Uiso 1 1 d .
H55A H 0.7065(12) -0.5535(12) 0.1217(11) 0.028(5) Uiso 1 1 d .
H5 H 0.1864(16) -0.7076(16) 0.3338(15) 0.069(8) Uiso 1 1 d .
H61A H 0.8535(12) -0.0289(12) 0.0790(11) 0.032(5) Uiso 1 1 d .
H38A H 0.8609(12) -0.6410(13) 0.2823(11) 0.036(5) Uiso 1 1 d .
H87A H 0.7821(12) -0.2373(12) -0.1267(11) 0.035(5) Uiso 1 1 d .
H76A H 0.6592(12) 0.1077(12) -0.3414(12) 0.035(5) Uiso 1 1 d .
H2 H 0.4732(13) -0.7184(13) 0.6411(12) 0.032(6) Uiso 1 1 d .
H73A H 0.8234(12) 0.2378(12) 0.4330(11) 0.033(5) Uiso 1 1 d .
H62A H 0.9289(12) -0.1691(13) 0.0374(11) 0.037(5) Uiso 1 1 d .
H35A H 0.8629(12) -0.4578(12) 0.1420(11) 0.032(5) Uiso 1 1 d .
H60A H 0.5612(11) -0.5202(12) 0.2548(10) 0.023(4) Uiso 1 1 d .
H7 H -0.1709(15) -0.6105(16) 0.7310(14) 0.065(7) Uiso 1 1 d .
H79A H 0.7016(11) 0.1580(12) -0.0501(11) 0.030(5) Uiso 1 1 d .
H71A H 0.5873(13) 0.1300(12) 0.2906(11) 0.035(5) Uiso 1 1 d .
H41A H 0.7731(12) -0.3345(12) 0.3988(11) 0.032(5) Uiso 1 1 d .
H8C H 0.4021(11) -1.0061(11) 0.6043(11) 0.027(5) Uiso 1 1 d .
H24C H -0.0545(12) -0.9422(12) 0.5120(10) 0.031(5) Uiso 1 1 d .
H33A H 1.0295(13) -0.6697(13) 0.1039(12) 0.046(6) Uiso 1 1 d .
H42A H 0.8918(12) -0.3700(12) 0.3131(10) 0.029(5) Uiso 1 1 d .
H43A H 0.6130(12) -0.4358(11) 0.4197(11) 0.028(5) Uiso 1 1 d .
H50B H 0.5205(12) -0.4879(12) -0.0972(11) 0.033(5) Uiso 1 1 d .
H85A H 0.6792(12) -0.1583(12) 0.1086(12) 0.036(5) Uiso 1 1 d .
H64A H 1.1790(14) -0.0231(13) 0.1095(12) 0.050(6) Uiso 1 1 d .
H47A H 0.6715(12) -0.6457(13) -0.2252(11) 0.037(5) Uiso 1 1 d .
H78A H 0.7805(14) 0.2528(14) -0.1092(12) 0.046(6) Uiso 1 1 d .
H58A H 0.4911(11) -0.7878(13) 0.1891(11) 0.030(5) Uiso 1 1 d .
H3 H 0.5438(14) -0.7215(13) 0.5173(13) 0.059(7) Uiso 1 1 d D
H36B H 1.0120(11) -0.4799(11) 0.2617(10) 0.017(4) Uiso 1 1 d .
H39A H 0.7403(12) -0.6069(13) 0.3704(11) 0.040(5) Uiso 1 1 d .
H34A H 0.8767(11) -0.5355(11) -0.0177(10) 0.022(4) Uiso 1 1 d .
H49A H 0.6535(15) -0.3842(15) -0.0760(14) 0.064(7) Uiso 1 1 d .
H1 H 0.1887(13) -0.6826(13) 0.8753(12) 0.038(6) Uiso 1 1 d .
H86A H 0.7726(12) -0.2595(13) 0.0055(11) 0.037(5) Uiso 1 1 d .
H6 H -0.0950(13) -0.6273(14) 0.5892(12) 0.043(6) Uiso 1 1 d .
H48A H 0.8039(14) -0.4029(14) -0.1480(13) 0.050(6) Uiso 1 1 d .
H4 H 0.3397(13) -0.7339(13) 0.2929(12) 0.036(6) Uiso 1 1 d .
H57B H 0.6236(11) -0.7610(13) 0.1287(11) 0.029(5) Uiso 1 1 d .
H63A H 1.0923(12) -0.1686(12) 0.0490(10) 0.030(5) Uiso 1 1 d .

loop_
_atom_site_aniso_label
_atom_site_aniso_U_11
_atom_site_aniso_U_22
_atom_site_aniso_U_33
_atom_site_aniso_U_23
_atom_site_aniso_U_13
_atom_site_aniso_U_12
O1 0.0194(6) 0.0213(6) 0.0187(6) 0.0002(5) 0.0041(5) -0.0007(5)
O2 0.0233(6) 0.0266(6) 0.0217(6) 0.0037(5) 0.0065(5) -0.0062(5)
O3 0.0150(6) 0.0302(6) 0.0246(6) 0.0115(5) 0.0002(5) -0.0039(5)
O4 0.0186(6) 0.0348(7) 0.0210(6) 0.0150(5) 0.0034(5) -0.0030(5)
O5 0.0272(7) 0.0242(6) 0.0349(7) 0.0137(6) 0.0126(6) -0.0004(5)
O6 0.0247(6) 0.0198(6) 0.0291(6) 0.0073(5) 0.0094(5) 0.0061(5)
O7 0.0184(6) 0.0257(6) 0.0196(6) 0.0060(5) 0.0031(5) 0.0100(5)
O8 0.0202(6) 0.0241(6) 0.0130(5) 0.0045(5) 0.0029(5) 0.0045(5)
O9 0.0379(7) 0.0264(7) 0.0390(7) 0.0099(6) 0.0075(6) -0.0011(6)
O10 0.0369(7) 0.0432(8) 0.0257(7) 0.0118(6) -0.0008(6) 0.0085(6)
O11 0.0328(7) 0.0361(7) 0.0353(7) 0.0171(6) -0.0088(6) -0.0118(6)
O12 0.0260(6) 0.0256(6) 0.0330(7) 0.0094(5) 0.0006(5) 0.0011(5)
C1 0.0143(7) 0.0172(7) 0.0155(7) 0.0068(6) 0.0001(6) 0.0015(6)
C2 0.0162(7) 0.0206(8) 0.0151(7) 0.0057(6) 0.0009(6) 0.0043(6)
C3 0.0189(8) 0.0169(8) 0.0188(8) 0.0044(7) -0.0017(6) -0.0023(6)
C4 0.0156(7) 0.0237(8) 0.0185(8) 0.0098(7) 0.0000(6) -0.0007(6)
C5 0.0157(7) 0.0194(8) 0.0153(7) 0.0069(6) 0.0018(6) 0.0032(6)
C6 0.0167(7) 0.0154(7) 0.0158(7) 0.0057(6) -0.0004(6) 0.0022(6)
C7 0.0137(7) 0.0214(8) 0.0197(8) 0.0072(7) 0.0038(6) 0.0016(6)
C8 0.0227(9) 0.0205(8) 0.0226(9) 0.0059(7) 0.0075(7) 0.0047(7)
C9 0.0175(8) 0.0176(8) 0.0160(7) 0.0030(6) 0.0048(6) 0.0027(6)
C10 0.0143(7) 0.0209(8) 0.0194(8) 0.0033(7) 0.0035(6) 0.0010(6)
C11 0.0177(8) 0.0225(8) 0.0193(8) 0.0068(7) 0.0063(6) -0.0021(6)
C12 0.0200(8) 0.0216(8) 0.0149(7) 0.0049(6) 0.0050(6) 0.0019(6)
C13 0.0163(7) 0.0171(7) 0.0152(7) 0.0015(6) 0.0038(6) 0.0017(6)
C14 0.0169(8) 0.0163(7) 0.0177(8) 0.0028(6) 0.0064(6) 0.0000(6)
C15 0.0171(8) 0.0202(8) 0.0157(8) 0.0051(6) 0.0021(6) -0.0010(6)
C16 0.0191(8) 0.0209(8) 0.0206(8) 0.0016(7) 0.0029(7) 0.0000(7)
C17 0.0138(7) 0.0191(8) 0.0154(7) 0.0046(6) -0.0008(6) -0.0019(6)
C18 0.0159(8) 0.0232(8) 0.0203(8) 0.0083(7) 0.0010(6) -0.0042(6)
C19 0.0213(8) 0.0168(8) 0.0255(9) 0.0073(7) 0.0009(7) -0.0008(6)
C20 0.0153(7) 0.0187(8) 0.0185(8) 0.0035(6) 0.0009(6) 0.0028(6)
C21 0.0134(7) 0.0192(8) 0.0135(7) 0.0048(6) -0.0018(6) -0.0009(6)
C22 0.0154(7) 0.0167(8) 0.0159(7) 0.0053(6) -0.0017(6) -0.0007(6)
C23 0.0133(7) 0.0187(8) 0.0159(7) 0.0056(6) 0.0019(6) 0.0029(6)
C24 0.0185(8) 0.0201(8) 0.0193(8) 0.0053(7) 0.0015(7) -0.0020(7)
C25 0.0134(7) 0.0165(7) 0.0171(7) 0.0061(6) 0.0026(6) -0.0005(6)
C26 0.0113(7) 0.0199(8) 0.0225(8) 0.0088(7) 0.0028(6) 0.0022(6)
C27 0.0162(7) 0.0184(8) 0.0170(8) 0.0044(6) 0.0063(6) 0.0023(6)
C28 0.0160(7) 0.0192(8) 0.0146(7) 0.0061(6) 0.0017(6) -0.0013(6)
C29 0.0140(7) 0.0161(7) 0.0164(7) 0.0058(6) 0.0027(6) 0.0001(6)
C30 0.0155(7) 0.0151(7) 0.0168(7) 0.0043(6) 0.0045(6) 0.0002(6)
C31 0.0162(7) 0.0187(8) 0.0124(7) 0.0053(6) 0.0020(6) 0.0024(6)
C32 0.0184(8) 0.0181(8) 0.0203(8) 0.0074(7) 0.0023(7) 0.0009(6)
C33 0.0243(9) 0.0245(9) 0.0220(8) 0.0069(7) 0.0077(7) 0.0033(7)
C34 0.0259(9) 0.0272(9) 0.0243(9) 0.0109(8) 0.0056(7) 0.0019(7)
C35 0.0239(9) 0.0214(8) 0.0252(9) 0.0070(7) 0.0067(7) 0.0017(7)
C36 0.0223(9) 0.0247(9) 0.0198(8) 0.0048(7) 0.0027(7) -0.0029(7)
C37 0.0233(8) 0.0211(8) 0.0145(7) 0.0039(6) 0.0023(6) -0.0016(7)
C38 0.0340(10) 0.0176(8) 0.0302(9) 0.0065(7) 0.0139(8) 0.0036(7)
C39 0.0335(10) 0.0196(8) 0.0354(10) 0.0096(8) 0.0159(8) -0.0003(7)
C40 0.0235(8) 0.0208(8) 0.0164(8) 0.0051(6) 0.0033(6) 0.0013(7)
C41 0.0278(9) 0.0162(8) 0.0205(8) 0.0045(7) 0.0025(7) 0.0022(7)
C42 0.0287(9) 0.0192(8) 0.0218(8) 0.0083(7) 0.0036(7) -0.0048(7)
C43 0.0303(10) 0.0222(9) 0.0268(9) 0.0098(8) 0.0088(8) 0.0041(7)
C44 0.0182(8) 0.0289(9) 0.0249(9) 0.0079(7) 0.0011(7) -0.0018(7)
C45 0.0206(8) 0.0305(9) 0.0214(8) 0.0106(8) 0.0004(7) -0.0008(7)
C46 0.0183(8) 0.0320(9) 0.0207(8) 0.0088(7) 0.0026(7) 0.0026(7)
C47 0.0303(9) 0.0212(9) 0.0256(9) 0.0077(7) 0.0112(7) 0.0066(7)
C48 0.0254(9) 0.0264(10) 0.0444(11) 0.0099(9) 0.0086(8) -0.0005(8)
C49 0.0262(10) 0.0222(9) 0.0455(12) 0.0014(8) 0.0118(9) 0.0022(8)
C50 0.0180(8) 0.0269(9) 0.0198(8) 0.0079(7) 0.0041(7) 0.0008(7)
C51 0.0186(8) 0.0204(8) 0.0184(8) 0.0057(6) 0.0059(6) 0.0051(6)
C52 0.0211(8) 0.0210(8) 0.0225(8) 0.0049(7) -0.0002(7) 0.0006(7)
C53 0.0219(8) 0.0195(8) 0.0295(9) 0.0088(7) 0.0020(7) 0.0003(7)
C54 0.0172(8) 0.0237(8) 0.0237(8) 0.0095(7) 0.0061(7) 0.0059(6)
C55 0.0172(8) 0.0304(9) 0.0214(8) 0.0079(7) 0.0006(7) 0.0001(7)
C56 0.0197(8) 0.0265(9) 0.0229(8) 0.0092(7) 0.0034(7) -0.0023(7)
C57 0.0200(9) 0.0310(10) 0.0292(9) 0.0150(8) 0.0038(7) 0.0044(7)
C58 0.0231(9) 0.0278(9) 0.0308(9) 0.0172(8) -0.0002(7) -0.0021(7)
C59 0.0298(10) 0.0334(10) 0.0214(9) 0.0137(8) 0.0047(7) 0.0042(8)
C60 0.0297(9) 0.0246(9) 0.0222(9) 0.0117(7) 0.0020(7) -0.0014(7)
C61 0.0258(9) 0.0285(9) 0.0262(9) 0.0122(8) 0.0035(7) 0.0024(7)
C62 0.0360(10) 0.0258(9) 0.0272(9) 0.0108(8) 0.0055(8) 0.0025(8)
C63 0.0343(10) 0.0316(10) 0.0283(9) 0.0151(8) 0.0060(8) 0.0088(8)
C64 0.0267(10) 0.0410(11) 0.0359(10) 0.0185(9) 0.0043(8) 0.0065(8)
C65 0.0280(9) 0.0334(10) 0.0288(9) 0.0147(8) 0.0016(8) 0.0001(8)
C66 0.0276(9) 0.0266(9) 0.0194(8) 0.0121(7) 0.0038(7) 0.0023(7)
C67 0.0300(9) 0.0273(9) 0.0203(8) 0.0105(7) 0.0022(7) 0.0015(7)
C68 0.0321(9) 0.0192(8) 0.0256(9) 0.0076(7) 0.0009(7) 0.0038(7)
C69 0.0287(9) 0.0160(8) 0.0239(8) 0.0098(7) 0.0013(7) 0.0058(7)
C70 0.0257(9) 0.0203(8) 0.0243(9) 0.0062(7) -0.0058(7) 0.0021(7)
C71 0.0226(9) 0.0266(9) 0.0311(10) 0.0107(8) -0.0015(8) -0.0007(7)
C72 0.0287(9) 0.0257(9) 0.0276(9) 0.0107(8) 0.0021(8) 0.0028(7)
C73 0.0275(9) 0.0256(9) 0.0228(9) 0.0094(7) -0.0039(7) -0.0002(7)
C74 0.0221(9) 0.0198(8) 0.0279(9) 0.0112(7) -0.0015(7) 0.0007(7)
C75 0.0312(10) 0.0324(10) 0.0351(10) 0.0154(9) 0.0012(8) 0.0010(8)
C76 0.0437(12) 0.0390(11) 0.0415(12) 0.0233(10) 0.0122(10) 0.0082(9)
C77 0.0326(10) 0.0317(10) 0.0596(14) 0.0278(10) 0.0168(10) 0.0093(8)
C78 0.0268(10) 0.0244(10) 0.0565(13) 0.0174(9) 0.0038(9) 0.0010(8)
C79 0.0243(9) 0.0227(9) 0.0406(11) 0.0141(8) -0.0002(8) 0.0022(7)
C80 0.0202(8) 0.0230(8) 0.0346(10) 0.0157(8) 0.0021(7) 0.0033(7)
C81 0.0213(8) 0.0237(9) 0.0317(9) 0.0112(8) -0.0011(7) 0.0013(7)
C82 0.0171(8) 0.0229(8) 0.0280(9) 0.0093(7) -0.0018(7) -0.0036(7)
C83 0.0190(8) 0.0211(8) 0.0258(9) 0.0083(7) -0.0040(7) -0.0035(6)
C84 0.0221(9) 0.0273(9) 0.0247(9) 0.0087(8) -0.0040(7) -0.0045(7)
C85 0.0288(9) 0.0298(10) 0.0288(10) 0.0148(8) -0.0085(8) -0.0080(8)
C86 0.0289(10) 0.0229(9) 0.0369(10) 0.0110(8) -0.0112(8) -0.0036(8)
C87 0.0295(10) 0.0244(9) 0.0334(10) 0.0074(8) -0.0034(8) 0.0009(8)
C88 0.0258(9) 0.0245(9) 0.0265(9) 0.0088(8) -0.0029(7) -0.0012(7)
N1 0.0271(8) 0.0278(8) 0.0209(7) 0.0065(6) 0.0072(6) 0.0034(6)
N2 0.0195(7) 0.0207(7) 0.0200(7) 0.0054(6) 0.0050(5) -0.0007(5)
N3 0.0185(7) 0.0286(7) 0.0216(7) 0.0102(6) 0.0028(6) -0.0011(6)
N4 0.0209(7) 0.0248(7) 0.0218(7) 0.0082(6) 0.0062(6) 0.0011(6)
N5 0.0263(8) 0.0270(8) 0.0293(8) 0.0121(6) 0.0110(6) 0.0086(6)
N6 0.0209(7) 0.0206(7) 0.0184(7) 0.0066(6) 0.0049(5) 0.0044(5)
N7 0.0222(7) 0.0356(8) 0.0299(8) 0.0201(7) 0.0024(6) -0.0002(6)
N8 0.0214(7) 0.0271(7) 0.0233(7) 0.0138(6) 0.0018(6) 0.0000(6)

loop_
_atom_type_symbol
_atom_type_description
_atom_type_scat_dispersion_real
_atom_type_scat_dispersion_imag
_atom_type_scat_source
C C 0.0033 0.0016 'International Tables Vol C Tables 4.2.6.8 and 6.1.1.4'
H H 0.0000 0.0000 'International Tables Vol C Tables 4.2.6.8 and 6.1.1.4'
N N 0.0061 0.0033 'International Tables Vol C Tables 4.2.6.8 and 6.1.1.4'
O O 0.0106 0.0060 'International Tables Vol C Tables 4.2.6.8 and 6.1.1.4'

loop_
_geom_angle_atom_site_label_1
_geom_angle_atom_site_label_2
_geom_angle_atom_site_label_3
_geom_angle
C6 C1 C2 116.75(13)
C6 C1 C31 122.32(13)
C2 C1 C31 120.88(13)
O1 C2 C3 115.68(14)
O1 C2 C1 123.38(13)
C3 C2 C1 120.94(14)
C2 C3 C4 120.65(15)
O2 C4 C3 115.75(14)
O2 C4 C5 123.70(13)
C3 C4 C5 120.55(14)
C6 C5 C4 117.00(13)
C6 C5 C7 122.31(13)
C4 C5 C7 120.68(13)
C5 C6 C1 124.06(14)
C5 C7 C9 111.11(12)
C5 C7 C8 113.32(13)
C9 C7 C8 111.67(13)
C14 C9 C10 117.15(14)
C14 C9 C7 121.50(13)
C10 C9 C7 121.30(13)
O3 C10 C11 121.43(14)
O3 C10 C9 117.60(13)
C11 C10 C9 120.94(14)
C10 C11 C12 120.04(14)
O4 C12 C11 121.56(14)
O4 C12 C13 117.65(13)
C11 C12 C13 120.74(14)
C14 C13 C12 117.43(14)
C14 C13 C15 121.50(13)
C12 C13 C15 121.04(13)
C13 C14 C9 123.60(14)
C17 C15 C16 113.52(13)
C17 C15 C13 110.69(12)
C16 C15 C13 112.17(13)
C22 C17 C18 116.70(13)
C22 C17 C15 122.10(13)
C18 C17 C15 121.20(13)
O5 C18 C19 115.75(14)
O5 C18 C17 123.04(14)
C19 C18 C17 121.20(14)
C20 C19 C18 120.08(15)
O6 C20 C19 116.04(13)
O6 C20 C21 122.77(14)
C19 C20 C21 121.17(14)
C22 C21 C20 116.80(14)
C22 C21 C23 122.49(13)
C20 C21 C23 120.70(13)
C17 C22 C21 123.99(14)
C25 C23 C21 112.29(12)
C25 C23 C24 111.24(12)
C21 C23 C24 114.02(12)
C30 C25 C26 117.61(13)
C30 C25 C23 121.83(13)
C26 C25 C23 120.56(13)
O7 C26 C27 122.10(13)
O7 C26 C25 116.86(13)
C27 C26 C25 120.98(13)
C26 C27 C28 119.63(14)
O8 C28 C27 121.21(13)
O8 C28 C29 117.61(13)
C27 C28 C29 121.05(14)
C30 C29 C28 117.56(13)
C30 C29 C31 120.91(13)
C28 C29 C31 121.48(13)
C29 C30 C25 123.13(14)
C1 C31 C32 114.03(12)
C1 C31 C29 109.89(12)
C32 C31 C29 111.87(12)
N1 C33 N2 111.90(15)
C35 C34 N1 109.96(15)
C34 C35 N2 106.50(15)
N2 C36 C37 113.45(13)
C38 C37 C42 118.45(15)
C38 C37 C36 119.57(15)
C42 C37 C36 121.89(14)
C37 C38 C39 121.17(16)
C38 C39 C40 120.33(16)
C41 C40 C39 118.69(15)
C41 C40 C43 119.61(14)
C39 C40 C43 121.69(14)
C40 C41 C42 120.62(15)
C41 C42 C37 120.69(15)
N4 C43 C40 112.95(13)
C45 C44 N4 106.22(15)
C44 C45 N3 110.22(15)
N3 C46 N4 112.30(15)
N5 C47 N6 112.02(15)
C49 C48 N5 110.01(16)
C48 C49 N6 106.36(15)
N6 C50 C51 111.95(13)
C52 C51 C56 119.12(15)
C52 C51 C50 119.83(14)
C56 C51 C50 121.03(14)
C53 C52 C51 120.70(15)
C52 C53 C54 120.18(16)
C55 C54 C53 119.15(15)
C55 C54 C57 120.53(15)
C53 C54 C57 120.30(15)
C54 C55 C56 120.69(16)
C55 C56 C51 120.15(15)
N8 C57 C54 110.62(13)
N7 C58 N8 111.57(16)
C60 C59 N7 109.93(16)
C59 C60 N8 106.02(15)
C66 C61 C62 119.96(16)
C63 C62 C61 120.06(17)
C62 C63 C64 120.17(17)
C65 C64 C63 120.21(17)
C64 C65 C66 119.87(17)
C61 C66 C65 119.72(16)
C61 C66 C67 121.22(15)
C65 C66 C67 119.04(15)
O9 C67 C66 123.94(16)
O9 C67 C68 117.81(15)
C66 C67 C68 118.25(14)
O10 C68 C69 123.49(16)
O10 C68 C67 117.80(15)
C69 C68 C67 118.69(14)
C74 C69 C70 119.22(15)
C74 C69 C68 121.95(15)
C70 C69 C68 118.83(15)
C71 C70 C69 120.36(16)
C70 C71 C72 119.98(17)
C73 C72 C71 119.99(17)
C74 C73 C72 120.76(16)
C73 C74 C69 119.55(16)
C76 C75 C80 119.91(19)
C75 C76 C77 119.8(2)
C78 C77 C76 120.61(18)
C77 C78 C79 120.36(19)
C78 C79 C80 119.12(18)
C79 C80 C75 120.23(16)
C79 C80 C81 121.12(16)
C75 C80 C81 118.56(16)
O11 C81 C80 123.14(16)
O11 C81 C82 114.99(14)
C80 C81 C82 121.86(14)
O12 C82 C83 123.85(15)
O12 C82 C81 118.82(14)
C83 C82 C81 117.10(14)
C88 C83 C84 119.79(15)
C88 C83 C82 120.23(15)
C84 C83 C82 119.98(15)
C85 C84 C83 119.86(17)
C84 C85 C86 119.96(17)
C85 C86 C87 120.57(17)
C86 C87 C88 119.54(17)
C87 C88 C83 120.24(17)
C33 N1 C34 105.05(13)
C33 N2 C35 106.58(13)
C33 N2 C36 125.92(14)
C35 N2 C36 126.99(14)
C46 N3 C45 104.69(14)
C46 N4 C44 106.56(14)
C46 N4 C43 126.93(14)
C44 N4 C43 126.16(14)
C47 N5 C48 104.92(14)
C47 N6 C49 106.69(14)
C47 N6 C50 124.63(14)
C49 N6 C50 128.29(14)
C58 N7 C59 105.32(14)
C58 N8 C60 107.15(14)
C58 N8 C57 125.90(15)
C60 N8 C57 126.75(14)

loop_
_geom_bond_atom_site_label_1
_geom_bond_atom_site_label_2
_geom_bond_distance
O1 C2 1.3743(18)
O2 C4 1.3759(18)
O3 C10 1.3782(18)
O4 C12 1.3694(18)
O5 C18 1.3766(18)
O6 C20 1.3760(17)
O7 C26 1.3737(17)
O8 C28 1.3710(17)
O9 C67 1.221(2)
O10 C68 1.2239(19)
O11 C81 1.2233(19)
O12 C82 1.2147(19)
C1 C6 1.394(2)
C1 C2 1.394(2)
C1 C31 1.519(2)
C2 C3 1.382(2)
C3 C4 1.386(2)
C4 C5 1.397(2)
C5 C6 1.388(2)
C5 C7 1.523(2)
C7 C9 1.526(2)
C7 C8 1.532(2)
C9 C14 1.394(2)
C9 C10 1.397(2)
C10 C11 1.386(2)
C11 C12 1.393(2)
C12 C13 1.396(2)
C13 C14 1.387(2)
C13 C15 1.528(2)
C15 C17 1.523(2)
C15 C16 1.528(2)
C17 C22 1.391(2)
C17 C18 1.398(2)
C18 C19 1.388(2)
C19 C20 1.379(2)
C20 C21 1.400(2)
C21 C22 1.394(2)
C21 C23 1.523(2)
C23 C25 1.517(2)
C23 C24 1.525(2)
C25 C30 1.391(2)
C25 C26 1.393(2)
C26 C27 1.388(2)
C27 C28 1.391(2)
C28 C29 1.394(2)
C29 C30 1.387(2)
C29 C31 1.529(2)
C31 C32 1.523(2)
C33 N1 1.320(2)
C33 N2 1.347(2)
C34 C35 1.350(2)
C34 N1 1.377(2)
C35 N2 1.373(2)
C36 N2 1.472(2)
C36 C37 1.502(2)
C37 C38 1.379(2)
C37 C42 1.389(2)
C38 C39 1.385(2)
C39 C40 1.390(2)
C40 C41 1.384(2)
C40 C43 1.509(2)
C41 C42 1.387(2)
C43 N4 1.462(2)
C44 C45 1.346(2)
C44 N4 1.376(2)
C45 N3 1.384(2)
C46 N3 1.314(2)
C46 N4 1.347(2)
C47 N5 1.313(2)
C47 N6 1.340(2)
C48 C49 1.350(2)
C48 N5 1.365(2)
C49 N6 1.359(2)
C50 N6 1.457(2)
C50 C51 1.507(2)
C51 C52 1.388(2)
C51 C56 1.390(2)
C52 C53 1.384(2)
C53 C54 1.391(2)
C54 C55 1.386(2)
C54 C57 1.503(2)
C55 C56 1.387(2)
C57 N8 1.469(2)
C58 N7 1.318(2)
C58 N8 1.341(2)
C59 C60 1.350(2)
C59 N7 1.376(2)
C60 N8 1.374(2)
C61 C66 1.388(2)
C61 C62 1.388(2)
C62 C63 1.379(2)
C63 C64 1.383(3)
C64 C65 1.382(2)
C65 C66 1.393(2)
C66 C67 1.476(2)
C67 C68 1.527(2)
C68 C69 1.476(2)
C69 C74 1.396(2)
C69 C70 1.399(2)
C70 C71 1.376(2)
C71 C72 1.381(2)
C72 C73 1.380(2)
C73 C74 1.378(2)
C75 C76 1.377(3)
C75 C80 1.398(2)
C76 C77 1.385(3)
C77 C78 1.379(3)
C78 C79 1.387(2)
C79 C80 1.392(2)
C80 C81 1.474(2)
C81 C82 1.528(2)
C82 C83 1.480(2)
C83 C88 1.388(2)
C83 C84 1.396(2)
C84 C85 1.384(2)
C85 C86 1.386(3)
C86 C87 1.386(3)
C87 C88 1.388(2)

loop_
_geom_hbond_atom_site_label_D
_geom_hbond_atom_site_label_H
_geom_hbond_atom_site_label_A
_geom_hbond_distance_DH
_geom_hbond_distance_HA
_geom_hbond_distance_DA
_geom_hbond_angle_DHA
_geom_hbond_site_symmetry_A
O1 H1 O8 0.83(2) 1.95(2) 2.7581(16) 166.1(19) .
O2 H2 O3 0.802(18) 2.021(19) 2.8112(16) 168.5(18) .
O3 H3 N3 0.938(15) 1.724(16) 2.6547(17) 171(2) .
O4 H4 N7 0.863(19) 1.78(2) 2.6431(17) 173.9(19) .
O5 H5 O4 0.87(2) 1.94(2) 2.7847(17) 163(2) .
O6 H6 O7 0.89(2) 2.00(2) 2.8796(16) 169.9(18) .
O7 H7 N5 0.96(2) 1.65(2) 2.6024(17) 169(2) 1_456
O8 H8 N1 0.95(2) 1.69(2) 2.6174(17) 165(2) 1_456
